data_4087187
loop_
_publ_author_name
'Johnson, Alice'
'Gimeno, M. Concepci\'on'

_publ_section_title
;
 Synthesis of Propargyl-Functionalized NHC Gold Complexes
;
_journal_issue 7
_journal_name_full Organometallics
_journal_page_first 1278
_journal_paper_doi 10.1021/acs.organomet.7b00012
_journal_volume 36
_journal_year 2017
_chemical_formula_sum 'C7 H8 Au Br N2'
_chemical_formula_weight 397.03
_chemical_name_systematic
; 
 ? 
;
_space_group_IT_number 2
_symmetry_cell_setting triclinic
_symmetry_space_group_name_Hall '-P 1'
_symmetry_space_group_name_H-M 'P -1'
_atom_sites_solution_hydrogens geom
_atom_sites_solution_primary direct
_atom_sites_solution_secondary difmap
_audit_creation_method SHELXL-97
_cell_angle_alpha 101.39(3)
_cell_angle_beta 102.75(3)
_cell_angle_gamma 117.48(3)
_cell_formula_units_Z 2
_cell_length_a 7.5050(15)
_cell_length_b 8.0571(16)
_cell_length_c 9.0440(18)
_cell_measurement_reflns_used 7066
_cell_measurement_temperature 100(2)
_cell_measurement_theta_max 28.8660
_cell_measurement_theta_min 4.6550
_cell_volume 444.0(3)
_computing_cell_refinement
;
CrysAlisPro, Agilent Technologies,
Version 1.171.37.35 (release 13-08-2014 CrysAlis171 .NET)
(compiled Aug 13 2014,18:06:01)
;
_computing_data_collection
;
CrysAlisPro, Agilent Technologies,
Version 1.171.37.35 (release 13-08-2014 CrysAlis171 .NET)
(compiled Aug 13 2014,18:06:01)
;
_computing_data_reduction
;
CrysAlisPro, Agilent Technologies,
Version 1.171.37.35 (release 13-08-2014 CrysAlis171 .NET)
(compiled Aug 13 2014,18:06:01)
;
_computing_molecular_graphics XP
_computing_publication_material XCIF
_computing_structure_refinement 'SHELXL-97 (Sheldrick, 1997)'
_computing_structure_solution 'SHELXS-97 (Sheldrick, 1990)'
_diffrn_ambient_temperature 100(2)
_diffrn_detector_area_resol_mean 16.0655
_diffrn_measured_fraction_theta_full 0.994
_diffrn_measured_fraction_theta_max 0.994
_diffrn_measurement_device_type 'Xcalibur, Sapphire3'
_diffrn_measurement_method '\w rotations'
_diffrn_radiation_monochromator graphite
_diffrn_radiation_source 'fine-focus sealed tube'
_diffrn_radiation_type MoK\a
_diffrn_radiation_wavelength 0.71073
_diffrn_reflns_av_R_equivalents 0.0364
_diffrn_reflns_av_sigmaI/netI 0.0245
_diffrn_reflns_limit_h_max 9
_diffrn_reflns_limit_h_min -9
_diffrn_reflns_limit_k_max 9
_diffrn_reflns_limit_k_min -9
_diffrn_reflns_limit_l_max 10
_diffrn_reflns_limit_l_min -10
_diffrn_reflns_number 8098
_diffrn_reflns_theta_full 25.49
_diffrn_reflns_theta_max 25.49
_diffrn_reflns_theta_min 4.76
_exptl_absorpt_coefficient_mu 21.002
_exptl_absorpt_correction_T_max 0.1340
_exptl_absorpt_correction_T_min 0.0448
_exptl_absorpt_correction_type multi-scan
_exptl_absorpt_process_details
;
CrysAlisPro, Agilent Technologies,
Version 1.171.37.35 (release 13-08-2014 CrysAlis171 .NET)
(compiled Aug 13 2014,18:06:01)
Empirical absorption correction using spherical harmonics,
 implemented in SCALE3 ABSPACK scaling algorithm.
;
_exptl_crystal_colour colorless
_exptl_crystal_density_diffrn 2.970
_exptl_crystal_density_method 'not measured'
_exptl_crystal_description prism
_exptl_crystal_F_000 356
_exptl_crystal_size_max 0.39
_exptl_crystal_size_mid 0.20
_exptl_crystal_size_min 0.16
_refine_diff_density_max 0.956
_refine_diff_density_min -1.011
_refine_diff_density_rms 0.172
_refine_ls_extinction_method none
_refine_ls_goodness_of_fit_ref 1.109
_refine_ls_hydrogen_treatment mixed
_refine_ls_matrix_type full
_refine_ls_number_parameters 101
_refine_ls_number_reflns 1635
_refine_ls_number_restraints 0
_refine_ls_restrained_S_all 1.109
_refine_ls_R_factor_all 0.0191
_refine_ls_R_factor_gt 0.0184
_refine_ls_shift/su_max 0.001
_refine_ls_shift/su_mean 0.000
_refine_ls_structure_factor_coef Fsqd
_refine_ls_weighting_details 'calc w=1/[\s^2^(Fo^2^)+(0.0269P)^2^+0.0711P] where P=(Fo^2^+2Fc^2^)/3'
_refine_ls_weighting_scheme calc
_refine_ls_wR_factor_gt 0.0461
_refine_ls_wR_factor_ref 0.0464
_reflns_number_gt 1597
_reflns_number_total 1635
_reflns_threshold_expression >2sigma(I)
_cod_data_source_file om7b00012_si_002.cif
_cod_data_source_block c504
_cod_depositor_comments
;
The following automatic conversions were performed:

'_symmetry_cell_setting' value 'Triclinic' changed to 'triclinic'
according to
/home/data/users/saulius/crontab/automatic-downloads/rss-feeds/ACS/lib/dictionaries/cif_core.dic
dictionary named 'cif_core.dic' version 2.4.2 from 2011-04-26.

Automatic conversion script
Id: cif_fix_values 4973 2017-02-22 13:04:09Z antanas 

 Adding full bibliography for 4087187--4087190.cif.
;
_cod_original_cell_volume 444.00(15)
_cod_original_sg_symbol_H-M P-1
_cod_database_code 4087187

loop_
_symmetry_equiv_pos_as_xyz
'x, y, z'
'-x, -y, -z'

loop_
_atom_site_label
_atom_site_type_symbol
_atom_site_fract_x
_atom_site_fract_y
_atom_site_fract_z
_atom_site_U_iso_or_equiv
_atom_site_adp_type
_atom_site_occupancy
_atom_site_symmetry_multiplicity
_atom_site_calc_flag
_atom_site_refinement_flags
Au1 Au 0.99846(2) 0.82491(2) 0.571805(18) 0.01206(8) Uani 1 1 d .
Br1 Br 1.33023(7) 0.99606(7) 0.79904(6) 0.01676(12) Uani 1 1 d .
N1 N 0.6782(6) 0.5268(5) 0.2466(4) 0.0122(8) Uani 1 1 d .
N2 N 0.5289(6) 0.6359(5) 0.3795(5) 0.0129(8) Uani 1 1 d .
C1 C 0.7199(7) 0.6588(6) 0.3873(6) 0.0144(10) Uani 1 1 d .
C2 C 0.4624(7) 0.4236(6) 0.1516(5) 0.0139(9) Uani 1 1 d .
H2 H 0.3936 0.3230 0.0479 0.017 Uiso 1 1 calc R
C3 C 0.3693(7) 0.4938(6) 0.2348(5) 0.0142(9) Uani 1 1 d .
H3 H 0.2219 0.4534 0.2008 0.017 Uiso 1 1 calc R
C4 C 0.4944(8) 0.7580(7) 0.5000(6) 0.0182(10) Uani 1 1 d .
H4A H 0.6307 0.8526 0.5904 0.027 Uiso 1 1 calc R
H4B H 0.3888 0.6714 0.5399 0.027 Uiso 1 1 calc R
H4C H 0.4407 0.8314 0.4502 0.027 Uiso 1 1 calc R
C5 C 0.8404(7) 0.5037(7) 0.1975(6) 0.0164(10) Uani 1 1 d .
H12A H 0.7627 0.3892 0.1018 0.020 Uiso 1 1 d R
H12B H 0.9221 0.4892 0.2810 0.020 Uiso 1 1 d R
C6 C 0.9797(7) 0.6729(7) 0.1550(5) 0.0157(9) Uani 1 1 d .
C7 C 1.0939(7) 0.8072(7) 0.1206(6) 0.0211(10) Uani 1 1 d .
H7 H 1.1857 0.9152 0.0929 0.025 Uiso 1 1 calc R

loop_
_atom_site_aniso_label
_atom_site_aniso_U_11
_atom_site_aniso_U_22
_atom_site_aniso_U_33
_atom_site_aniso_U_23
_atom_site_aniso_U_13
_atom_site_aniso_U_12
Au1 0.01267(12) 0.01168(11) 0.01220(12) 0.00426(8) 0.00474(9) 0.00654(9)
Br1 0.0164(2) 0.0165(2) 0.0156(3) 0.00485(19) 0.0037(2) 0.0084(2)
N1 0.0134(19) 0.0141(18) 0.0118(19) 0.0045(15) 0.0056(16) 0.0089(16)
N2 0.0142(19) 0.0145(18) 0.0112(19) 0.0040(15) 0.0067(16) 0.0077(16)
C1 0.021(2) 0.013(2) 0.019(3) 0.0099(19) 0.013(2) 0.0111(19)
C2 0.017(2) 0.015(2) 0.008(2) 0.0054(18) 0.0018(19) 0.0077(19)
C3 0.010(2) 0.016(2) 0.013(2) 0.0062(18) 0.0012(18) 0.0057(18)
C4 0.023(3) 0.015(2) 0.021(3) 0.005(2) 0.013(2) 0.012(2)
C5 0.016(2) 0.019(2) 0.019(3) 0.0085(19) 0.008(2) 0.012(2)
C6 0.013(2) 0.019(2) 0.013(2) 0.0005(18) 0.0035(19) 0.0097(19)
C7 0.016(2) 0.021(2) 0.024(3) 0.006(2) 0.010(2) 0.007(2)

loop_
_atom_type_symbol
_atom_type_description
_atom_type_scat_dispersion_real
_atom_type_scat_dispersion_imag
_atom_type_scat_source
C C 0.0033 0.0016 'International Tables Vol C Tables 4.2.6.8 and 6.1.1.4'
H H 0.0000 0.0000 'International Tables Vol C Tables 4.2.6.8 and 6.1.1.4'
Au Au -2.0133 8.8022 'International Tables Vol C Tables 4.2.6.8 and 6.1.1.4'
Br Br -0.2901 2.4595 'International Tables Vol C Tables 4.2.6.8 and 6.1.1.4'
N N 0.0061 0.0033 'International Tables Vol C Tables 4.2.6.8 and 6.1.1.4'

loop_
_geom_angle_atom_site_label_1
_geom_angle_atom_site_label_2
_geom_angle_atom_site_label_3
_geom_angle
_geom_angle_site_symmetry_3
C1 Au1 Br1 174.35(12) .
C1 Au1 Au1 80.64(13) 2_776
Br1 Au1 Au1 104.98(4) 2_776
C1 N1 C2 110.9(3) .
C1 N1 C5 124.7(4) .
C2 N1 C5 124.4(3) .
C1 N2 C3 111.0(4) .
C1 N2 C4 125.2(4) .
C3 N2 C4 123.6(4) .
N2 C1 N1 104.8(4) .
N2 C1 Au1 128.5(3) .
N1 C1 Au1 126.4(3) .
C3 C2 N1 106.4(4) .
C3 C2 H2 126.8 .
N1 C2 H2 126.8 .
C2 C3 N2 106.9(4) .
C2 C3 H3 126.6 .
N2 C3 H3 126.6 .
N2 C4 H4A 109.5 .
N2 C4 H4B 109.5 .
H4A C4 H4B 109.5 .
N2 C4 H4C 109.5 .
H4A C4 H4C 109.5 .
H4B C4 H4C 109.5 .
N1 C5 C6 112.6(4) .
N1 C5 H12A 105.7 .
C6 C5 H12A 107.0 .
N1 C5 H12B 108.4 .
C6 C5 H12B 110.3 .
H12A C5 H12B 112.8 .
C7 C6 C5 178.7(5) .
C6 C7 H7 180.0 .

loop_
_geom_bond_atom_site_label_1
_geom_bond_atom_site_label_2
_geom_bond_distance
_geom_bond_site_symmetry_2
Au1 C1 1.985(5) .
Au1 Br1 2.4038(15) .
Au1 Au1 3.3240(8) 2_776
N1 C1 1.353(6) .
N1 C2 1.383(6) .
N1 C5 1.459(5) .
N2 C1 1.342(6) .
N2 C3 1.382(6) .
N2 C4 1.469(6) .
C2 C3 1.343(6) .
C2 H2 0.9500 .
C3 H3 0.9500 .
C4 H4A 0.9800 .
C4 H4B 0.9800 .
C4 H4C 0.9800 .
C5 C6 1.472(6) .
C5 H12A 0.9517 .
C5 H12B 0.9249 .
C6 C7 1.183(7) .
C7 H7 0.9500 .

loop_
_geom_torsion_atom_site_label_1
_geom_torsion_atom_site_label_2
_geom_torsion_atom_site_label_3
_geom_torsion_atom_site_label_4
_geom_torsion
_geom_torsion_site_symmetry_1
C3 N2 C1 N1 -0.9(5) .
C4 N2 C1 N1 -175.2(4) .
C3 N2 C1 Au1 -174.7(3) .
C4 N2 C1 Au1 11.0(7) .
C2 N1 C1 N2 0.4(5) .
C5 N1 C1 N2 177.3(4) .
C2 N1 C1 Au1 174.3(3) .
C5 N1 C1 Au1 -8.8(6) .
Br1 Au1 C1 N2 104.9(12) .
Au1 Au1 C1 N2 -81.0(4) 2_776
Br1 Au1 C1 N1 -67.5(14) .
Au1 Au1 C1 N1 106.5(4) 2_776
C1 N1 C2 C3 0.3(5) .
C5 N1 C2 C3 -176.6(4) .
N1 C2 C3 N2 -0.8(5) .
C1 N2 C3 C2 1.1(5) .
C4 N2 C3 C2 175.6(4) .
C1 N1 C5 C6 -71.4(6) .
C2 N1 C5 C6 105.1(5) .
N1 C5 C6 C7 174(100) .
